data_4517966
loop_
_publ_author_name
'Mansour, Waseem'
'Suleiman, Rami'
'Fettouhi, Mohammed'
'El Ali, Bassam'

_publ_section_title
;
 Soft Heteroleptic N-Heterocyclic Carbene Palladium(II) Species for
 Efficient Catalytic Routes to Alkynones via Carbonylative Sonogashira
 Coupling
;
_journal_name_full 'ACS Omega'
_journal_paper_doi 10.1021/acsomega.0c02413
_journal_year 2020
_chemical_formula_moiety 'C22 H23 Br2 N3 Pd'
_chemical_formula_sum 'C22 H23 Br2 N3 Pd'
_chemical_formula_weight 595.65
_space_group_crystal_system monoclinic
_space_group_IT_number 14
_space_group_name_Hall '-P 2yn'
_space_group_name_H-M_alt 'P 1 21/n 1'
_atom_sites_solution_hydrogens geom
_atom_sites_solution_primary direct
_atom_sites_solution_secondary difmap
_audit_creation_method SHELXL-2016/6
_cell_angle_alpha 90
_cell_angle_beta 96.630(11)
_cell_angle_gamma 90
_cell_formula_units_Z 4
_cell_length_a 13.873(5)
_cell_length_b 10.292(4)
_cell_length_c 16.064(6)
_cell_measurement_reflns_used 6825
_cell_measurement_temperature 296(2)
_cell_measurement_theta_max 25.501
_cell_measurement_theta_min 2.470
_cell_volume 2278.3(15)
_computing_cell_refinement 'SAINT V8.38A (Bruker, 2017)'
_computing_data_collection 'Apex3 v2017.3-0 (Bruker, 2017)'
_computing_data_reduction 'SAINT V8.38A (Bruker, 2017)'
_computing_molecular_graphics 'ORTEP-3 (Farrugia, 1997)'
_computing_structure_refinement 'SHELXL-2016/6 (Sheldrick, 2015)'
_computing_structure_solution 'SHELXT 2014/5 (Sheldrick, 2014)'
_diffrn_ambient_temperature 296(2)
_diffrn_measured_fraction_theta_full 0.996
_diffrn_measured_fraction_theta_max 0.980
_diffrn_measurement_device_type 'Bruker AXS D8 Quest diffractometer'
_diffrn_measurement_method 'omega and phi scans'
_diffrn_radiation_type MoK\a
_diffrn_radiation_wavelength 0.71073
_diffrn_reflns_av_R_equivalents 0.2071
_diffrn_reflns_av_unetI/netI 0.1585
_diffrn_reflns_Laue_measured_fraction_full 0.996
_diffrn_reflns_Laue_measured_fraction_max 0.980
_diffrn_reflns_limit_h_max 18
_diffrn_reflns_limit_h_min -18
_diffrn_reflns_limit_k_max 13
_diffrn_reflns_limit_k_min -13
_diffrn_reflns_limit_l_max 21
_diffrn_reflns_limit_l_min -21
_diffrn_reflns_number 36745
_diffrn_reflns_point_group_measured_fraction_full 0.996
_diffrn_reflns_point_group_measured_fraction_max 0.980
_diffrn_reflns_theta_full 25.242
_diffrn_reflns_theta_max 28.591
_diffrn_reflns_theta_min 2.355
_diffrn_source 'Microfocus sealed tube'
_exptl_absorpt_coefficient_mu 4.334
_exptl_absorpt_correction_T_max 0.671
_exptl_absorpt_correction_T_min 0.456
_exptl_absorpt_correction_type multi-scan
_exptl_absorpt_process_details 'SADABS. Ver. 2014/5. (Krause et al., 2015)'
_exptl_crystal_colour yellow
_exptl_crystal_density_diffrn 1.737
_exptl_crystal_description block
_exptl_crystal_F_000 1168
_exptl_crystal_size_max 0.250
_exptl_crystal_size_mid 0.230
_exptl_crystal_size_min 0.100
_refine_diff_density_max 3.558
_refine_diff_density_min -2.496
_refine_diff_density_rms 0.420
_refine_ls_extinction_method none
_refine_ls_goodness_of_fit_ref 1.058
_refine_ls_hydrogen_treatment constr
_refine_ls_matrix_type full
_refine_ls_number_parameters 255
_refine_ls_number_reflns 5713
_refine_ls_number_restraints 0
_refine_ls_restrained_S_all 1.058
_refine_ls_R_factor_all 0.2969
_refine_ls_R_factor_gt 0.1754
_refine_ls_shift/su_max 0.000
_refine_ls_shift/su_mean 0.000
_refine_ls_structure_factor_coef Fsqd
_refine_ls_weighting_details 'w=1/[\s^2^(Fo^2^)+(0.1566P)^2^+231.7707P] where P=(Fo^2^+2Fc^2^)/3'
_refine_ls_weighting_scheme calc
_refine_ls_wR_factor_gt 0.4189
_refine_ls_wR_factor_ref 0.5053
_reflns_Friedel_coverage 0.000
_reflns_number_gt 2662
_reflns_number_total 5713
_reflns_threshold_expression 'I > 2\s(I)'
_cod_data_source_file ao0c02413_si_004.cif
_cod_data_source_block W121_0m
_cod_original_sg_symbol_H-M 'P 21/n'
_cod_database_code 4517966
_shelx_shelxl_version_number 2016/6
_shelx_space_group_comment
;
The symmetry employed for this shelxl refinement is uniquely defined
by the following loop, which should always be used as a source of
symmetry information in preference to the above space-group names.
They are only intended as comments.
;
_shelx_estimated_absorpt_t_min 0.410
_shelx_estimated_absorpt_t_max 0.671

loop_
_space_group_symop_operation_xyz
'x, y, z'
'-x+1/2, y+1/2, -z+1/2'
'-x, -y, -z'
'x-1/2, -y-1/2, z-1/2'

loop_
_atom_site_label
_atom_site_type_symbol
_atom_site_fract_x
_atom_site_fract_y
_atom_site_fract_z
_atom_site_U_iso_or_equiv
_atom_site_adp_type
_atom_site_occupancy
_atom_site_site_symmetry_order
_atom_site_calc_flag
_atom_site_refinement_flags_posn
_atom_site_refinement_flags_adp
_atom_site_refinement_flags_occupancy
_atom_site_disorder_assembly
_atom_site_disorder_group
Pd1 Pd 0.62528(14) 0.0102(2) 0.22150(13) 0.0420(6) Uani 1 1 d . . . . .
Br1 Br 0.4720(2) -0.0830(3) 0.2492(2) 0.0654(10) Uani 1 1 d . . . . .
Br2 Br 0.7763(2) 0.1180(3) 0.2014(2) 0.0565(9) Uani 1 1 d . . . . .
N1 N 0.6084(15) 0.227(2) 0.3362(14) 0.041(5) Uani 1 1 d . . . . .
N2 N 0.6524(17) 0.053(2) 0.4057(14) 0.049(6) Uani 1 1 d . . . . .
N3 N 0.6197(18) -0.085(2) 0.1060(17) 0.055(6) Uani 1 1 d . . . . .
C1 C 0.6297(18) 0.101(3) 0.3289(17) 0.042(6) Uani 1 1 d . . . . .
C2 C 0.645(2) 0.152(3) 0.462(2) 0.055(7) Uani 1 1 d . . . . .
C3 C 0.664(2) 0.157(3) 0.5489(19) 0.058(8) Uani 1 1 d . . . . .
H3 H 0.687100 0.085999 0.580711 0.069 Uiso 1 1 calc R U . . .
C4 C 0.645(3) 0.278(5) 0.585(2) 0.090(14) Uani 1 1 d . . . . .
H4 H 0.651181 0.283252 0.643373 0.108 Uiso 1 1 calc R U . . .
C5 C 0.619(2) 0.388(4) 0.539(2) 0.069(9) Uani 1 1 d . . . . .
H5 H 0.612788 0.467008 0.565959 0.082 Uiso 1 1 calc R U . . .
C6 C 0.603(2) 0.379(3) 0.457(2) 0.060(8) Uani 1 1 d . . . . .
H6 H 0.583830 0.451672 0.424825 0.072 Uiso 1 1 calc R U . . .
C7 C 0.616(2) 0.261(3) 0.418(2) 0.064(9) Uani 1 1 d . . . . .
C8 C 0.579(2) 0.313(3) 0.262(2) 0.053(7) Uani 1 1 d . . . . .
H8A H 0.626016 0.382090 0.261134 0.064 Uiso 1 1 calc R U . . .
H8B H 0.580669 0.261953 0.211190 0.064 Uiso 1 1 calc R U . . .
C9 C 0.482(2) 0.370(3) 0.2611(18) 0.051(7) Uani 1 1 d . . . . .
C10 C 0.464(2) 0.493(3) 0.224(2) 0.060(8) Uani 1 1 d . . . . .
H10 H 0.515254 0.538246 0.204350 0.072 Uiso 1 1 calc R U . . .
C11 C 0.375(2) 0.546(3) 0.217(2) 0.059(8) Uani 1 1 d . . . . .
H11 H 0.366613 0.629278 0.194952 0.071 Uiso 1 1 calc R U . . .
C12 C 0.299(3) 0.483(4) 0.240(3) 0.086(12) Uani 1 1 d . . . . .
H12 H 0.236771 0.518057 0.229541 0.103 Uiso 1 1 calc R U . . .
C13 C 0.316(2) 0.358(3) 0.281(2) 0.069(9) Uani 1 1 d . . . . .
H13 H 0.265963 0.314922 0.303069 0.083 Uiso 1 1 calc R U . . .
C14 C 0.404(2) 0.307(3) 0.287(2) 0.061(8) Uani 1 1 d . . . . .
H14 H 0.413565 0.224020 0.309351 0.073 Uiso 1 1 calc R U . . .
C15 C 0.682(3) -0.085(4) 0.421(2) 0.073(10) Uani 1 1 d . . . . .
H15 H 0.674904 -0.130693 0.366989 0.088 Uiso 1 1 calc R U . . .
C16 C 0.624(4) -0.155(5) 0.478(3) 0.106(15) Uani 1 1 d . . . . .
H16A H 0.586472 -0.094109 0.505791 0.159 Uiso 1 1 calc R U . . .
H16B H 0.666628 -0.201889 0.519020 0.159 Uiso 1 1 calc R U . . .
H16C H 0.581438 -0.215428 0.446435 0.159 Uiso 1 1 calc R U . . .
C17 C 0.790(3) -0.089(4) 0.456(3) 0.100(14) Uani 1 1 d . . . . .
H17A H 0.828178 -0.055307 0.415325 0.150 Uiso 1 1 calc R U . . .
H17B H 0.808403 -0.177343 0.469237 0.150 Uiso 1 1 calc R U . . .
H17C H 0.799474 -0.037455 0.506199 0.150 Uiso 1 1 calc R U . . .
C18 C 0.634(3) -0.015(4) 0.0357(17) 0.078(11) Uani 1 1 d . . . . .
H18 H 0.651419 0.072046 0.039087 0.093 Uiso 1 1 calc R U . . .
C19 C 0.620(3) -0.082(7) -0.044(2) 0.107(19) Uani 1 1 d . . . . .
H19 H 0.627945 -0.037896 -0.092841 0.129 Uiso 1 1 calc R U . . .
C20 C 0.593(4) -0.216(7) -0.046(5) 0.13(2) Uani 1 1 d . . . . .
H20 H 0.587055 -0.261957 -0.095608 0.159 Uiso 1 1 calc R U . . .
C21 C 0.579(4) -0.269(6) 0.021(3) 0.116(19) Uani 1 1 d . . . . .
H21 H 0.558264 -0.354702 0.020018 0.139 Uiso 1 1 calc R U . . .
C22 C 0.590(4) -0.209(4) 0.093(3) 0.103(16) Uani 1 1 d . . . . .
H22 H 0.576868 -0.256493 0.139759 0.123 Uiso 1 1 calc R U . . .

loop_
_atom_site_aniso_label
_atom_site_aniso_U_11
_atom_site_aniso_U_22
_atom_site_aniso_U_33
_atom_site_aniso_U_23
_atom_site_aniso_U_13
_atom_site_aniso_U_12
Pd1 0.0354(10) 0.0414(11) 0.0509(12) 0.0025(9) 0.0117(8) -0.0027(8)
Br1 0.0440(16) 0.072(2) 0.082(2) 0.0080(17) 0.0152(15) -0.0193(15)
Br2 0.0347(14) 0.0551(17) 0.083(2) 0.0044(15) 0.0194(14) -0.0016(12)
N1 0.037(11) 0.042(12) 0.047(13) 0.010(10) 0.010(9) 0.000(9)
N2 0.055(14) 0.053(13) 0.042(13) -0.004(11) 0.013(10) -0.002(11)
N3 0.051(14) 0.042(13) 0.072(18) -0.003(12) 0.004(12) 0.018(11)
C1 0.035(13) 0.043(14) 0.052(16) 0.003(12) 0.023(11) -0.002(11)
C2 0.046(16) 0.055(18) 0.06(2) -0.011(15) 0.008(14) 0.010(14)
C3 0.063(19) 0.063(19) 0.048(18) 0.010(15) 0.008(14) -0.002(16)
C4 0.050(19) 0.16(5) 0.06(2) -0.04(3) 0.019(17) -0.02(2)
C5 0.06(2) 0.07(2) 0.08(3) -0.016(19) 0.022(18) 0.006(18)
C6 0.048(17) 0.052(17) 0.08(2) 0.000(16) 0.025(16) 0.009(14)
C7 0.053(17) 0.07(2) 0.08(2) -0.011(17) 0.046(17) -0.003(15)
C8 0.048(16) 0.029(13) 0.08(2) -0.001(13) 0.016(15) 0.000(11)
C9 0.045(15) 0.054(17) 0.056(18) -0.007(14) 0.011(13) -0.005(13)
C10 0.033(14) 0.066(19) 0.08(2) 0.004(17) 0.002(13) 0.015(14)
C11 0.054(18) 0.040(15) 0.08(2) -0.004(15) 0.013(16) -0.010(14)
C12 0.07(2) 0.07(2) 0.12(3) -0.02(2) -0.01(2) 0.02(2)
C13 0.035(15) 0.06(2) 0.11(3) -0.008(19) 0.010(16) -0.013(14)
C14 0.049(17) 0.061(19) 0.07(2) -0.006(16) -0.009(15) 0.014(15)
C15 0.08(3) 0.07(2) 0.06(2) -0.011(18) 0.002(18) 0.00(2)
C16 0.11(4) 0.11(4) 0.10(3) 0.01(3) 0.02(3) -0.03(3)
C17 0.07(3) 0.08(3) 0.15(4) 0.01(3) 0.02(3) 0.02(2)
C18 0.08(2) 0.13(3) 0.023(14) -0.002(18) 0.006(14) 0.03(2)
C19 0.06(2) 0.23(6) 0.027(17) -0.03(3) 0.011(15) 0.01(3)
C20 0.10(4) 0.14(6) 0.16(6) -0.06(5) 0.03(4) 0.04(4)
C21 0.13(4) 0.12(4) 0.09(3) -0.06(3) -0.02(3) 0.00(4)
C22 0.19(5) 0.06(2) 0.07(3) 0.004(18) 0.03(3) 0.03(3)

loop_
_atom_type_symbol
_atom_type_description
_atom_type_scat_dispersion_real
_atom_type_scat_dispersion_imag
_atom_type_scat_source
C C 0.0033 0.0016 'International Tables Vol C Tables 4.2.6.8 and 6.1.1.4'
H H 0.0000 0.0000 'International Tables Vol C Tables 4.2.6.8 and 6.1.1.4'
N N 0.0061 0.0033 'International Tables Vol C Tables 4.2.6.8 and 6.1.1.4'
Br Br -0.2901 2.4595 'International Tables Vol C Tables 4.2.6.8 and 6.1.1.4'
Pd Pd -0.9988 1.0072 'International Tables Vol C Tables 4.2.6.8 and 6.1.1.4'

loop_
_geom_angle_atom_site_label_1
_geom_angle_atom_site_label_2
_geom_angle_atom_site_label_3
_geom_angle
_geom_angle_site_symmetry_1
_geom_angle_site_symmetry_3
_geom_angle_publ_flag
C1 Pd1 N3 179.3(10) . . ?
C1 Pd1 Br1 88.1(7) . . ?
N3 Pd1 Br1 92.0(7) . . ?
C1 Pd1 Br2 87.6(7) . . ?
N3 Pd1 Br2 92.3(7) . . ?
Br1 Pd1 Br2 175.31(15) . . ?
C1 N1 C7 110(2) . . ?
C1 N1 C8 123(2) . . ?
C7 N1 C8 127(2) . . ?
C1 N2 C2 108(2) . . ?
C1 N2 C15 122(2) . . ?
C2 N2 C15 129(3) . . ?
C22 N3 C18 116(3) . . ?
C22 N3 Pd1 124(2) . . ?
C18 N3 Pd1 119(2) . . ?
N1 C1 N2 108(2) . . ?
N1 C1 Pd1 124(2) . . ?
N2 C1 Pd1 128(2) . . ?
C7 C2 N2 107(3) . . ?
C7 C2 C3 121(3) . . ?
N2 C2 C3 132(3) . . ?
C2 C3 C4 115(3) . . ?
C2 C3 H3 122.4 . . ?
C4 C3 H3 122.4 . . ?
C5 C4 C3 124(3) . . ?
C5 C4 H4 118.2 . . ?
C3 C4 H4 118.2 . . ?
C6 C5 C4 119(3) . . ?
C6 C5 H5 120.6 . . ?
C4 C5 H5 120.6 . . ?
C5 C6 C7 120(3) . . ?
C5 C6 H6 120.0 . . ?
C7 C6 H6 120.0 . . ?
N1 C7 C2 107(3) . . ?
N1 C7 C6 132(3) . . ?
C2 C7 C6 122(3) . . ?
C9 C8 N1 114(2) . . ?
C9 C8 H8A 108.7 . . ?
N1 C8 H8A 108.7 . . ?
C9 C8 H8B 108.7 . . ?
N1 C8 H8B 108.7 . . ?
H8A C8 H8B 107.6 . . ?
C14 C9 C10 117(3) . . ?
C14 C9 C8 124(3) . . ?
C10 C9 C8 118(3) . . ?
C11 C10 C9 121(3) . . ?
C11 C10 H10 119.7 . . ?
C9 C10 H10 119.7 . . ?
C12 C11 C10 122(3) . . ?
C12 C11 H11 118.8 . . ?
C10 C11 H11 118.8 . . ?
C11 C12 C13 117(3) . . ?
C11 C12 H12 121.3 . . ?
C13 C12 H12 121.3 . . ?
C14 C13 C12 119(3) . . ?
C14 C13 H13 120.5 . . ?
C12 C13 H13 120.5 . . ?
C13 C14 C9 123(3) . . ?
C13 C14 H14 118.6 . . ?
C9 C14 H14 118.6 . . ?
C16 C15 N2 114(3) . . ?
C16 C15 C17 110(4) . . ?
N2 C15 C17 109(3) . . ?
C16 C15 H15 108.1 . . ?
N2 C15 H15 108.1 . . ?
C17 C15 H15 108.1 . . ?
C15 C16 H16A 109.5 . . ?
C15 C16 H16B 109.5 . . ?
H16A C16 H16B 109.5 . . ?
C15 C16 H16C 109.5 . . ?
H16A C16 H16C 109.5 . . ?
H16B C16 H16C 109.5 . . ?
C15 C17 H17A 109.5 . . ?
C15 C17 H17B 109.5 . . ?
H17A C17 H17B 109.5 . . ?
C15 C17 H17C 109.5 . . ?
H17A C17 H17C 109.5 . . ?
H17B C17 H17C 109.5 . . ?
N3 C18 C19 117(4) . . ?
N3 C18 H18 121.3 . . ?
C19 C18 H18 121.3 . . ?
C20 C19 C18 119(5) . . ?
C20 C19 H19 120.4 . . ?
C18 C19 H19 120.4 . . ?
C21 C20 C19 118(6) . . ?
C21 C20 H20 121.0 . . ?
C19 C20 H20 121.0 . . ?
C20 C21 C22 123(7) . . ?
C20 C21 H21 118.4 . . ?
C22 C21 H21 118.4 . . ?
C21 C22 N3 126(5) . . ?
C21 C22 H22 117.1 . . ?
N3 C22 H22 117.1 . . ?

loop_
_geom_bond_atom_site_label_1
_geom_bond_atom_site_label_2
_geom_bond_distance
_geom_bond_site_symmetry_2
_geom_bond_publ_flag
Pd1 C1 1.96(3) . ?
Pd1 N3 2.09(3) . ?
Pd1 Br1 2.420(3) . ?
Pd1 Br2 2.425(3) . ?
N1 C1 1.33(3) . ?
N1 C7 1.35(4) . ?
N1 C8 1.50(4) . ?
N2 C1 1.33(3) . ?
N2 C2 1.38(4) . ?
N2 C15 1.50(4) . ?
N3 C22 1.35(5) . ?
N3 C18 1.37(4) . ?
C2 C7 1.36(5) . ?
C2 C3 1.38(4) . ?
C3 C4 1.41(5) . ?
C3 H3 0.9300 . ?
C4 C5 1.38(6) . ?
C4 H4 0.9300 . ?
C5 C6 1.32(5) . ?
C5 H5 0.9300 . ?
C6 C7 1.39(4) . ?
C6 H6 0.9300 . ?
C8 C9 1.47(4) . ?
C8 H8A 0.9700 . ?
C8 H8B 0.9700 . ?
C9 C14 1.36(4) . ?
C9 C10 1.41(4) . ?
C10 C11 1.35(4) . ?
C10 H10 0.9300 . ?
C11 C12 1.33(5) . ?
C11 H11 0.9300 . ?
C12 C13 1.46(5) . ?
C12 H12 0.9300 . ?
C13 C14 1.32(4) . ?
C13 H13 0.9300 . ?
C14 H14 0.9300 . ?
C15 C16 1.48(5) . ?
C15 C17 1.53(5) . ?
C15 H15 0.9800 . ?
C16 H16A 0.9600 . ?
C16 H16B 0.9600 . ?
C16 H16C 0.9600 . ?
C17 H17A 0.9600 . ?
C17 H17B 0.9600 . ?
C17 H17C 0.9600 . ?
C18 C19 1.44(5) . ?
C18 H18 0.9300 . ?
C19 C20 1.43(8) . ?
C19 H19 0.9300 . ?
C20 C21 1.24(8) . ?
C20 H20 0.9300 . ?
C21 C22 1.30(5) . ?
C21 H21 0.9300 . ?
C22 H22 0.9300 . ?
